data_4104877
loop_
_publ_author_name
'Mark P. Schopfer'
'Biplab Mondal'
'Dong-Heon Lee'
'Amy A. N. Sarjeant'
'Kenneth D. Karlin'

_publ_section_title
;
 Heme/O2/.NO Nitric Oxide Dioxygenase (NOD) Reactivity: Phenolic Nitration
 via a Putative Heme-Peroxynitrite Intermediate
;
_journal_name_full 'Journal of the American Chemical Society'
_journal_page_first 11304
_journal_page_last 11305
_journal_paper_doi 10.1021/ja904832j
_journal_volume 131
_journal_year 2009
_chemical_formula_moiety 'C44 H20 F8 Fe N5 O3'
_chemical_formula_sum 'C44 H20 F8 Fe N5 O3'
_chemical_formula_weight 874.50
_chemical_name_systematic
; 
 ? 
;
_space_group_IT_number 7
_symmetry_cell_setting monoclinic
_symmetry_space_group_name_Hall 'P -2yac'
_symmetry_space_group_name_H-M 'P 1 n 1'
_atom_sites_solution_hydrogens geom
_atom_sites_solution_primary direct
_atom_sites_solution_secondary difmap
_audit_creation_date
;
'Wed Apr 05 14:23:01 2006'
;
_audit_creation_method SHELXL-97
_cell_angle_alpha 90.00
_cell_angle_beta 114.238(19)
_cell_angle_gamma 90.00
_cell_formula_units_Z 2
_cell_length_a 12.423(3)
_cell_length_b 12.716(2)
_cell_length_c 12.478(2)
_cell_measurement_reflns_used 10968
_cell_measurement_temperature 110
_cell_measurement_theta_max 30.52
_cell_measurement_theta_min 4.00
_cell_volume 1797.4(7)
_computing_cell_refinement 'Oxford Diffraction CrysAlis RED'
_computing_data_collection 'Oxford Diffraction CrysAlis CCD'
_computing_data_reduction 'Oxford Diffraction CrysAlis RED'
_computing_molecular_graphics 'Sheldrick, G.M. (2000). SHELXTL v6.10.'
_computing_publication_material 'Sheldrick, G.M. (2000). SHELXTL v6.10.'
_computing_structure_refinement 'Sheldrick, G.M. (2000). SHELXTL v6.10.'
_computing_structure_solution 'Sheldrick, G.M. (2000). SHELXTL v6.10.'
_diffrn_ambient_temperature 110
_diffrn_detector_area_resol_mean 15.9890
_diffrn_measured_fraction_theta_full 0.996
_diffrn_measured_fraction_theta_max 0.996
_diffrn_measurement_details 'see scan set'
_diffrn_measurement_device Kappa
_diffrn_measurement_device_type Xcalibur3
_diffrn_measurement_method ' omega scans'
_diffrn_orient_matrix_UB_11 0.0054981630
_diffrn_orient_matrix_UB_12 0.0556161660
_diffrn_orient_matrix_UB_13 0.0007575554
_diffrn_orient_matrix_UB_21 0.0308749666
_diffrn_orient_matrix_UB_22 -0.0036549682
_diffrn_orient_matrix_UB_23 -0.0367541755
_diffrn_orient_matrix_UB_31 -0.0543916790
_diffrn_orient_matrix_UB_32 0.0034567706
_diffrn_orient_matrix_UB_33 -0.0505483768
_diffrn_radiation_monochromator graphite
_diffrn_radiation_source 'Enhance (Mo) X-ray Source'
_diffrn_radiation_type 'Mo K\a'
_diffrn_radiation_wavelength 0.71073
_diffrn_reflns_av_R_equivalents 0.0307
_diffrn_reflns_av_sigmaI/netI 0.0349
_diffrn_reflns_limit_h_max 14
_diffrn_reflns_limit_h_min -16
_diffrn_reflns_limit_k_max 16
_diffrn_reflns_limit_k_min -16
_diffrn_reflns_limit_l_max 16
_diffrn_reflns_limit_l_min -16
_diffrn_reflns_number 20304
_diffrn_reflns_resolution_max 0.75
_diffrn_reflns_theta_full 28.28
_diffrn_reflns_theta_max 28.28
_diffrn_reflns_theta_min 3.75
_diffrn_source_current 40
_diffrn_source_power 2
_diffrn_source_voltage 50
_exptl_absorpt_coefficient_mu 0.514
_exptl_absorpt_correction_T_max 0.974
_exptl_absorpt_correction_T_min 0.836
_exptl_absorpt_correction_type analytical
_exptl_absorpt_process_details
;
CrysAlis RED, Oxford Diffraction Ltd.,
Version 1.171.29.9 (release 23-03-2006 CrysAlis171 .NET)
(compiled Mar 23 2006,23:39:28)
Analytical numeric absorption correction using a multifaceted crystal
        model based on expressions derived by R.C. Clark & J.S. Reid.
(Clark, R. C. & Reid, J. S. (1995). Acta Cryst. A51, 887-897)
;
_exptl_crystal_colour 'dark red'
_exptl_crystal_density_diffrn 1.616
_exptl_crystal_description prism
_exptl_crystal_F_000 882
_exptl_crystal_size_max 0.3804
_exptl_crystal_size_mid 0.1043
_exptl_crystal_size_min 0.0247
_refine_diff_density_max 0.984
_refine_diff_density_min -0.603
_refine_diff_density_rms 0.063
_refine_ls_abs_structure_details 'Flack H D (1983), Acta Cryst. A39, 876-881'
_refine_ls_abs_structure_Flack 0.508(17)
_refine_ls_extinction_method none
_refine_ls_goodness_of_fit_ref 1.064
_refine_ls_hydrogen_treatment mixed
_refine_ls_matrix_type full
_refine_ls_number_parameters 627
_refine_ls_number_reflns 7802
_refine_ls_number_restraints 2
_refine_ls_restrained_S_all 1.064
_refine_ls_R_factor_all 0.0614
_refine_ls_R_factor_gt 0.0473
_refine_ls_shift/su_max 0.000
_refine_ls_shift/su_mean 0.000
_refine_ls_structure_factor_coef Fsqd
_refine_ls_weighting_details 'calc w=1/[\s^2^(Fo^2^)+(0.0875P)^2^+0.0789P] where P=(Fo^2^+2Fc^2^)/3'
_refine_ls_weighting_scheme calc
_refine_ls_wR_factor_gt 0.1264
_refine_ls_wR_factor_ref 0.1331
_reflns_number_gt 6290
_reflns_number_total 7802
_reflns_threshold_expression >2sigma(I)
_cod_data_source_file ja904832j_si_001.cif
_cod_data_source_block x0226
_cod_database_code 4104877
_audit_creation_method_reference
;
CrysAlis RED, Oxford Diffraction Ltd.,
Version 1.171.29.9 (release 23-03-2006 CrysAlis171 .NET)
(compiled Mar 23 2006,23:39:28)
;
_computing_data_collection_reference
;
CrysAlis CCD, Oxford Diffraction Ltd.,
Version 1.171.29.9 (release 23-03-2006 CrysAlis171 .NET)
(compiled Mar 23 2006,23:39:28)
;
_computing_cell_refinment_reference
;
CrysAlis RED, Oxford Diffraction Ltd.,
Version 1.171.29.9 (release 23-03-2006 CrysAlis171 .NET)
(compiled Mar 23 2006,23:39:28)
;
_computing_data_reduction_reference
;
CrysAlis RED, Oxford Diffraction Ltd.,
Version 1.171.29.9 (release 23-03-2006 CrysAlis171 .NET)
(compiled Mar 23 2006,23:39:28)
;
_cell_measurement_resolution_max 0.70
_jhu_your_name_here 'Dr. Amy A Sarjeant'
_jhu_your_lab_here 'NCB 240'
_jhu_your_phone_number_here x6-8569
_jhu_your_email_here xray@jhu.edu
_jhu_institutional_source 'Karlin Lab'
_jhu_submitting_scientist 'Dong-Heon Lee'
_jhu_scientist_phone x6-6161
_jhu_scientist_email dhl@jhu.edu
_jhu_identifying_number x0226
_jhu_xray_labbook 143-145
_jhu_crystalization_labbook
;
;
_jhu_crystalization_solvent 'Heptane, Methylene Chloride'
_jhu_crystalization_method
;
;
_jhu_diffraction_detector_distance 50
_jhu_quality_factor 2

loop_
_symmetry_equiv_pos_as_xyz
'x, y, z'
'x+1/2, -y, z+1/2'

loop_
_atom_site_label
_atom_site_type_symbol
_atom_site_fract_x
_atom_site_fract_y
_atom_site_fract_z
_atom_site_U_iso_or_equiv
_atom_site_adp_type
_atom_site_occupancy
_atom_site_symmetry_multiplicity
_atom_site_calc_flag
_atom_site_refinement_flags
_atom_site_disorder_assembly
_atom_site_disorder_group
Fe1 Fe 0.68185(5) 0.24086(5) 0.87294(6) 0.02086(14) Uani 0.74 1 d P A 1
N5 N 0.6316(4) 0.1941(3) 0.6328(3) 0.0289(9) Uani 0.74 1 d P A 1
O1 O 0.6327(3) 0.1563(3) 0.7316(3) 0.0313(8) Uani 0.74 1 d P A 1
O2 O 0.5643(4) 0.1514(3) 0.5408(3) 0.0480(11) Uani 0.74 1 d P A 1
O3 O 0.6975(3) 0.2663(3) 0.6390(3) 0.0417(9) Uani 0.74 1 d P A 1
Fe2 Fe 0.70167(15) 0.26316(16) 0.93782(19) 0.0228(4) Uani 0.26 1 d P A 2
N6 N 0.7453(11) 0.3046(10) 1.1780(11) 0.039(3) Uani 0.26 1 d P A 2
O4 O 0.7467(10) 0.3444(8) 1.0808(7) 0.037(2) Uani 0.26 1 d P A 2
O5 O 0.6846(10) 0.2295(9) 1.1684(10) 0.045(3) Uani 0.26 1 d P A 2
O6 O 0.8149(12) 0.3462(10) 1.2721(11) 0.060(3) Uani 0.26 1 d P A 2
N1 N 0.7562(2) 0.1260(2) 1.0002(2) 0.0255(6) Uani 1 1 d . . .
N2 N 0.5273(2) 0.2131(2) 0.8884(2) 0.0260(6) Uani 1 1 d . . .
N3 N 0.6245(2) 0.3847(2) 0.8099(2) 0.0253(6) Uani 1 1 d . . .
N4 N 0.8531(2) 0.2959(2) 0.9215(2) 0.0250(6) Uani 1 1 d . . .
F1 F 0.4158(2) -0.1045(2) 0.84816(19) 0.0480(6) Uani 1 1 d . A .
F2 F 0.62117(19) 0.01048(19) 1.23646(18) 0.0422(5) Uani 1 1 d . A .
F3 F 0.2744(2) 0.2905(2) 0.5356(2) 0.0603(8) Uani 1 1 d . A .
F4 F 0.3091(3) 0.5328(3) 0.8324(3) 0.0394(9) Uani 0.60 1 d P A 3
F4' F 0.2758(7) 0.4685(8) 0.8530(5) 0.067(3) Uani 0.40 1 d P A 4
F5 F 0.9586(2) 0.61541(18) 0.9606(2) 0.0470(6) Uani 1 1 d . A .
F6 F 0.7605(2) 0.4952(2) 0.57243(19) 0.0447(6) Uani 1 1 d . A .
F7 F 1.1109(2) 0.0407(2) 0.9598(2) 0.0603(8) Uani 1 1 d . A .
F8 F 1.0892(2) 0.2000(2) 1.28726(19) 0.0450(6) Uani 1 1 d . A .
C1 C 0.8740(3) 0.0964(3) 1.0547(3) 0.0263(7) Uani 1 1 d . A .
C2 C 0.8847(3) -0.0006(3) 1.1153(3) 0.0298(7) Uani 1 1 d . . .
H2 H 0.9561 -0.0369 1.1592 0.036 Uiso 1 1 calc R A .
C3 C 0.7753(3) -0.0318(3) 1.0994(3) 0.0328(8) Uani 1 1 d . A .
H3 H 0.7551 -0.0944 1.1284 0.039 Uiso 1 1 calc R . .
C4 C 0.6950(3) 0.0485(3) 1.0297(3) 0.0284(7) Uani 1 1 d . A .
C5 C 0.5725(3) 0.0467(3) 0.9984(3) 0.0276(7) Uani 1 1 d . . .
C6 C 0.4946(3) 0.1253(3) 0.9336(3) 0.0254(7) Uani 1 1 d . A .
C7 C 0.3697(3) 0.1267(3) 0.9017(3) 0.0305(7) Uani 1 1 d . . .
H7 H 0.3262 0.0762 0.9237 0.037 Uiso 1 1 calc R A .
C8 C 0.3259(3) 0.2117(3) 0.8353(3) 0.0270(7) Uani 1 1 d . A .
H8 H 0.2453 0.2323 0.8009 0.032 Uiso 1 1 calc R . .
C9 C 0.4230(3) 0.2668(3) 0.8252(3) 0.0252(7) Uani 1 1 d . A .
C10 C 0.4130(3) 0.3594(3) 0.7633(3) 0.0268(7) Uani 1 1 d . . .
C11 C 0.5060(3) 0.4154(3) 0.7573(3) 0.0288(7) Uani 1 1 d . A .
C12 C 0.4953(3) 0.5142(3) 0.6988(3) 0.0342(8) Uani 1 1 d . . .
H12 H 0.4242 0.5513 0.6557 0.041 Uiso 1 1 calc R A .
C13 C 0.6062(3) 0.5448(3) 0.7164(3) 0.0325(8) Uani 1 1 d . A .
H13 H 0.6270 0.6084 0.6898 0.039 Uiso 1 1 calc R . .
C14 C 0.6863(3) 0.4635(3) 0.7828(3) 0.0274(7) Uani 1 1 d . A .
C15 C 0.8065(3) 0.4627(3) 0.8108(3) 0.0293(7) Uani 1 1 d . . .
C16 C 0.8836(3) 0.3832(3) 0.8747(3) 0.0277(7) Uani 1 1 d . A .
C17 C 1.0090(3) 0.3826(3) 0.9054(3) 0.0268(7) Uani 1 1 d . . .
H17 H 1.0518 0.4333 0.8827 0.032 Uiso 1 1 calc R A .
C18 C 1.0541(3) 0.2967(3) 0.9722(3) 0.0288(7) Uani 1 1 d . A .
H18 H 1.1344 0.2753 1.0054 0.035 Uiso 1 1 calc R . .
C19 C 0.9575(3) 0.2437(3) 0.9837(2) 0.0241(6) Uani 1 1 d . A .
C20 C 0.9670(3) 0.1525(3) 1.0490(3) 0.0256(7) Uani 1 1 d . . .
C21 C 0.5228(3) -0.0434(3) 1.0402(3) 0.0319(8) Uani 1 1 d . A .
C22 C 0.4472(4) -0.1174(3) 0.9645(3) 0.0381(9) Uani 1 1 d . . .
C23 C 0.4048(4) -0.2040(3) 1.0010(4) 0.0427(9) Uani 1 1 d . A .
H23 H 0.3533 -0.2527 0.9460 0.051 Uiso 1 1 calc R . .
C24 C 0.4398(4) -0.2178(4) 1.1209(4) 0.0449(10) Uani 1 1 d . . .
H24 H 0.4136 -0.2781 1.1483 0.054 Uiso 1 1 calc R A .
C25 C 0.5112(3) -0.1467(3) 1.2008(3) 0.0384(9) Uani 1 1 d . A .
H25 H 0.5323 -0.1556 1.2825 0.046 Uiso 1 1 calc R . .
C26 C 0.5519(3) -0.0614(3) 1.1588(3) 0.0342(8) Uani 1 1 d . . .
C27 C 0.2912(3) 0.3993(3) 0.6910(3) 0.0315(8) Uani 1 1 d . A .
C28 C 0.2255(3) 0.3629(3) 0.5772(3) 0.0301(7) Uani 1 1 d . . .
C29 C 0.1139(3) 0.4002(3) 0.5074(3) 0.0388(9) Uani 1 1 d . A .
H29 H 0.0724 0.3746 0.4296 0.047 Uiso 1 1 calc R . .
C30 C 0.0645(4) 0.4745(4) 0.5521(4) 0.0522(12) Uani 1 1 d . . .
H30 H -0.002(5) 0.507(4) 0.504(5) 0.073(16) Uiso 1 1 d . . .
C31 C 0.1320(7) 0.5324(7) 0.6588(7) 0.0393(19) Uani 0.60 1 d P A 3
H31 H 0.1026 0.5932 0.6822 0.047 Uiso 0.60 1 calc PR A 3
C32 C 0.2446(6) 0.4909(5) 0.7246(6) 0.0263(13) Uani 0.60 1 d P A 3
C31' C 0.1150(15) 0.4828(12) 0.6709(11) 0.047(4) Uani 0.40 1 d P A 4
H31' H 0.0727 0.5173 0.7092 0.056 Uiso 0.40 1 calc PR A 4
C32' C 0.2252(10) 0.4432(11) 0.7380(9) 0.035(3) Uani 0.40 1 d P A 4
C33 C 0.8555(3) 0.5526(3) 0.7690(3) 0.0312(8) Uani 1 1 d . A .
C34 C 0.9284(4) 0.6273(3) 0.8448(3) 0.0387(9) Uani 1 1 d . . .
C35 C 0.9742(4) 0.7136(3) 0.8071(4) 0.0430(9) Uani 1 1 d . A .
H35 H 1.0252 0.7629 0.8616 0.052 Uiso 1 1 calc R . .
C36 C 0.9421(4) 0.7242(3) 0.6872(4) 0.0432(10) Uani 1 1 d . . .
H36 H 0.9713 0.7821 0.6590 0.052 Uiso 1 1 calc R A .
C37 C 0.8689(4) 0.6525(4) 0.6084(4) 0.0438(10) Uani 1 1 d . A .
H37 H 0.8463 0.6615 0.5264 0.053 Uiso 1 1 calc R . .
C38 C 0.8290(3) 0.5676(3) 0.6499(3) 0.0367(8) Uani 1 1 d . . .
C39 C 1.0914(3) 0.1143(3) 1.1226(3) 0.0261(7) Uani 1 1 d . A .
C40 C 1.1583(4) 0.0581(4) 1.0783(3) 0.0449(10) Uani 1 1 d . . .
C41 C 1.2707(4) 0.0234(4) 1.1439(4) 0.0469(10) Uani 1 1 d . A .
H41 H 1.3143 -0.0134 1.1087 0.056 Uiso 1 1 calc R . .
C42 C 1.3184(3) 0.0440(4) 1.2630(3) 0.0421(10) Uani 1 1 d . . .
H42 H 1.3932 0.0154 1.3118 0.051 Uiso 1 1 calc R A .
C43 C 1.2600(3) 0.1046(3) 1.3118(3) 0.0306(7) Uani 1 1 d . A .
H43 H 1.2952 0.1231 1.3927 0.037 Uiso 1 1 calc R . .
C44 C 1.1486(3) 0.1380(3) 1.2400(3) 0.0264(7) Uani 1 1 d . . .

loop_
_atom_site_aniso_label
_atom_site_aniso_U_11
_atom_site_aniso_U_22
_atom_site_aniso_U_33
_atom_site_aniso_U_23
_atom_site_aniso_U_13
_atom_site_aniso_U_12
Fe1 0.0150(2) 0.0304(3) 0.0161(3) 0.0017(3) 0.00523(19) 0.0066(3)
N5 0.037(2) 0.028(2) 0.0239(19) 0.0007(15) 0.0148(16) 0.0118(17)
O1 0.038(2) 0.0327(18) 0.0226(16) 0.0021(13) 0.0122(13) 0.0070(15)
O2 0.075(3) 0.037(2) 0.0197(17) 0.0008(14) 0.0074(17) 0.0019(19)
O3 0.040(2) 0.052(2) 0.0387(19) -0.0052(16) 0.0212(16) -0.0084(18)
Fe2 0.0153(8) 0.0371(10) 0.0141(8) 0.0006(8) 0.0041(6) 0.0098(8)
N6 0.035(7) 0.045(7) 0.028(6) -0.002(5) 0.003(5) 0.004(6)
O4 0.049(6) 0.045(6) 0.013(4) 0.008(4) 0.008(4) 0.012(5)
O5 0.035(6) 0.049(6) 0.051(6) -0.002(5) 0.018(5) 0.007(5)
O6 0.058(8) 0.055(7) 0.045(7) -0.004(5) -0.001(6) -0.007(6)
N1 0.0153(14) 0.0420(16) 0.0181(13) 0.0030(11) 0.0056(10) 0.0028(11)
N2 0.0185(13) 0.0393(16) 0.0172(12) 0.0003(10) 0.0041(10) 0.0032(11)
N3 0.0225(15) 0.0367(15) 0.0174(13) 0.0010(10) 0.0091(10) 0.0034(11)
N4 0.0200(14) 0.0329(15) 0.0197(12) -0.0002(10) 0.0057(10) 0.0066(11)
F1 0.0465(14) 0.0573(15) 0.0333(12) -0.0007(10) 0.0095(10) -0.0068(11)
F2 0.0313(12) 0.0684(16) 0.0251(11) 0.0072(10) 0.0099(9) -0.0004(11)
F3 0.0511(15) 0.0631(16) 0.0403(13) -0.0235(11) -0.0080(11) 0.0215(12)
F4 0.0258(18) 0.042(2) 0.036(2) -0.0143(16) -0.0017(14) 0.0164(16)
F4' 0.053(5) 0.114(7) 0.019(3) -0.012(4) 0.000(3) 0.049(5)
F5 0.0587(16) 0.0433(13) 0.0380(12) -0.0022(9) 0.0190(10) -0.0092(11)
F6 0.0329(12) 0.0715(16) 0.0260(11) 0.0053(11) 0.0084(9) 0.0005(11)
F7 0.0507(15) 0.096(2) 0.0314(13) -0.0086(12) 0.0138(11) 0.0263(15)
F8 0.0390(12) 0.0548(14) 0.0309(11) -0.0161(9) 0.0038(9) 0.0101(10)
C1 0.0213(16) 0.0399(18) 0.0152(14) 0.0009(12) 0.0048(11) 0.0080(13)
C2 0.0246(16) 0.045(2) 0.0165(15) 0.0047(13) 0.0047(12) 0.0108(14)
C3 0.0309(19) 0.0419(19) 0.0220(16) 0.0069(13) 0.0073(13) 0.0050(15)
C4 0.0238(16) 0.0405(19) 0.0202(16) 0.0048(12) 0.0083(12) 0.0040(14)
C5 0.0247(17) 0.0390(19) 0.0190(15) 0.0017(12) 0.0090(12) 0.0013(14)
C6 0.0201(16) 0.0361(18) 0.0164(14) -0.0026(12) 0.0039(11) 0.0039(13)
C7 0.0215(17) 0.046(2) 0.0250(16) -0.0090(14) 0.0100(13) -0.0012(14)
C8 0.0180(16) 0.0401(18) 0.0206(15) -0.0052(12) 0.0056(11) 0.0008(13)
C9 0.0132(13) 0.0414(19) 0.0183(13) -0.0043(13) 0.0036(10) 0.0007(13)
C10 0.0179(15) 0.0432(18) 0.0175(14) -0.0005(12) 0.0054(11) 0.0104(13)
C11 0.0213(16) 0.0439(19) 0.0177(15) 0.0030(13) 0.0046(11) 0.0081(14)
C12 0.0310(18) 0.047(2) 0.0229(17) 0.0089(14) 0.0092(13) 0.0142(15)
C13 0.0286(18) 0.044(2) 0.0269(17) 0.0114(14) 0.0131(13) 0.0108(15)
C14 0.0297(17) 0.0357(18) 0.0174(15) 0.0045(12) 0.0104(12) 0.0059(14)
C15 0.0289(18) 0.0394(19) 0.0198(16) 0.0022(12) 0.0101(13) 0.0039(14)
C16 0.0238(17) 0.0379(18) 0.0220(16) -0.0009(12) 0.0102(12) -0.0002(14)
C17 0.0215(17) 0.0303(17) 0.0257(16) -0.0030(12) 0.0069(12) -0.0014(13)
C18 0.0175(16) 0.0387(18) 0.0264(17) -0.0085(13) 0.0050(12) 0.0011(13)
C19 0.0209(14) 0.0331(16) 0.0164(13) -0.0040(12) 0.0058(10) 0.0049(14)
C20 0.0198(16) 0.0368(17) 0.0187(15) -0.0061(12) 0.0064(12) 0.0057(13)
C21 0.0238(18) 0.044(2) 0.0273(18) 0.0085(14) 0.0096(13) 0.0066(15)
C22 0.031(2) 0.047(2) 0.037(2) 0.0066(16) 0.0139(15) 0.0050(17)
C23 0.034(2) 0.047(2) 0.046(2) 0.0022(17) 0.0149(17) -0.0031(17)
C24 0.033(2) 0.047(2) 0.063(3) 0.0216(19) 0.0278(19) 0.0139(18)
C25 0.0223(19) 0.056(2) 0.040(2) 0.0178(17) 0.0155(15) 0.0120(17)
C26 0.0223(18) 0.051(2) 0.0329(19) 0.0120(15) 0.0145(14) 0.0071(16)
C27 0.0157(16) 0.057(2) 0.0190(15) 0.0020(14) 0.0040(12) 0.0072(14)
C28 0.0267(18) 0.0357(18) 0.0225(17) 0.0024(13) 0.0045(13) 0.0021(14)
C29 0.0258(18) 0.054(2) 0.0249(17) 0.0123(15) -0.0014(13) -0.0023(16)
C30 0.026(2) 0.095(4) 0.032(2) 0.009(2) 0.0081(17) 0.027(2)
C31 0.031(4) 0.043(4) 0.033(4) 0.010(3) 0.003(3) 0.029(4)
C32 0.026(3) 0.027(3) 0.020(3) 0.000(2) 0.002(2) 0.008(3)
C31' 0.056(8) 0.062(9) 0.025(5) 0.023(6) 0.019(5) 0.053(8)
C32' 0.025(5) 0.061(8) 0.020(5) 0.014(5) 0.009(4) 0.017(6)
C33 0.0242(18) 0.0394(19) 0.0317(19) 0.0110(14) 0.0132(14) 0.0085(15)
C34 0.042(2) 0.040(2) 0.037(2) 0.0074(15) 0.0191(17) 0.0079(17)
C35 0.041(2) 0.034(2) 0.060(3) 0.0014(17) 0.0262(19) 0.0007(17)
C36 0.040(2) 0.041(2) 0.056(2) 0.0186(18) 0.0281(19) 0.0147(18)
C37 0.034(2) 0.064(3) 0.038(2) 0.0196(18) 0.0192(17) 0.018(2)
C38 0.0226(19) 0.057(2) 0.0308(19) 0.0112(16) 0.0112(14) 0.0112(17)
C39 0.0226(16) 0.0346(17) 0.0202(15) 0.0034(12) 0.0077(12) 0.0052(13)
C40 0.039(2) 0.067(3) 0.0220(18) -0.0029(17) 0.0060(15) 0.016(2)
C41 0.035(2) 0.062(3) 0.046(3) 0.006(2) 0.0178(19) 0.011(2)
C42 0.0243(19) 0.060(2) 0.031(2) 0.0109(17) 0.0003(15) 0.0057(17)
C43 0.0271(17) 0.0376(18) 0.0209(15) 0.0055(12) 0.0035(12) -0.0025(14)
C44 0.0248(17) 0.0273(16) 0.0249(16) -0.0017(12) 0.0081(12) -0.0056(13)

loop_
_atom_type_symbol
_atom_type_description
_atom_type_scat_dispersion_real
_atom_type_scat_dispersion_imag
_atom_type_scat_source
C C 0.0033 0.0016 'International Tables Vol C Tables 4.2.6.8 and 6.1.1.4'
H H 0.0000 0.0000 'International Tables Vol C Tables 4.2.6.8 and 6.1.1.4'
N N 0.0061 0.0033 'International Tables Vol C Tables 4.2.6.8 and 6.1.1.4'
O O 0.0106 0.0060 'International Tables Vol C Tables 4.2.6.8 and 6.1.1.4'
F F 0.0171 0.0103 'International Tables Vol C Tables 4.2.6.8 and 6.1.1.4'
Fe Fe 0.3463 0.8444 'International Tables Vol C Tables 4.2.6.8 and 6.1.1.4'

loop_
_exptl_crystal_face_index_h
_exptl_crystal_face_index_k
_exptl_crystal_face_index_l
_exptl_crystal_face_perp_dist
-17.00 1.00 3.00 0.1647
15.00 -1.00 -15.00 0.0247
-15.00 1.00 15.00 0.0339
10.00 1.00 9.00 0.3804
-8.00 15.00 -1.00 0.1132
0.00 -16.00 -6.00 0.1217
3.00 -17.00 -3.00 0.0832
12.00 11.00 -12.00 0.0477
-12.00 -11.00 12.00 0.0554
-11.00 14.00 2.00 0.1045
-12.00 -13.00 6.00 0.0886
-9.00 14.00 9.00 0.0340

loop_
_geom_angle_atom_site_label_1
_geom_angle_atom_site_label_2
_geom_angle_atom_site_label_3
_geom_angle
O1 Fe1 N3 102.76(12)
O1 Fe1 N2 91.88(14)
N3 Fe1 N2 89.89(12)
O1 Fe1 N1 100.43(13)
N3 Fe1 N1 156.68(13)
N2 Fe1 N1 86.92(11)
O1 Fe1 N4 110.77(14)
N3 Fe1 N4 87.92(11)
N2 Fe1 N4 157.17(13)
N1 Fe1 N4 86.16(11)
O3 N5 O2 125.1(4)
O3 N5 O1 118.0(4)
O2 N5 O1 116.9(4)
N5 O1 Fe1 121.8(3)
N1 Fe2 O4 101.0(3)
N1 Fe2 N4 92.29(13)
O4 Fe2 N4 93.1(4)
N1 Fe2 N2 89.63(14)
O4 Fe2 N2 107.8(4)
N4 Fe2 N2 158.19(19)
N1 Fe2 N3 159.00(19)
O4 Fe2 N3 100.0(3)
N4 Fe2 N3 85.80(13)
N2 Fe2 N3 84.68(13)
O5 N6 O6 126.6(15)
O5 N6 O4 117.5(12)
O6 N6 O4 115.7(14)
N6 O4 Fe2 122.3(9)
C4 N1 C1 105.1(3)
C4 N1 Fe2 127.9(2)
C1 N1 Fe2 124.8(2)
C4 N1 Fe1 125.8(2)
C1 N1 Fe1 127.9(2)
C6 N2 C9 105.4(3)
C6 N2 Fe1 128.6(2)
C9 N2 Fe1 123.9(2)
C6 N2 Fe2 124.5(2)
C9 N2 Fe2 129.0(2)
C14 N3 C11 105.3(3)
C14 N3 Fe1 127.8(2)
C11 N3 Fe1 125.2(2)
C14 N3 Fe2 125.4(2)
C11 N3 Fe2 127.9(2)
C19 N4 C16 105.5(3)
C19 N4 Fe2 123.1(2)
C16 N4 Fe2 129.7(2)
C19 N4 Fe1 128.0(2)
C16 N4 Fe1 125.0(2)
C20 C1 N1 124.7(3)
C20 C1 C2 125.2(3)
N1 C1 C2 110.1(3)
C3 C2 C1 107.9(3)
C3 C2 H2 126.0
C1 C2 H2 126.0
C2 C3 C4 106.6(3)
C2 C3 H3 126.7
C4 C3 H3 126.7
N1 C4 C5 126.0(3)
N1 C4 C3 110.2(3)
C5 C4 C3 123.9(3)
C6 C5 C4 124.3(3)
C6 C5 C21 117.7(3)
C4 C5 C21 118.1(3)
N2 C6 C5 124.3(3)
N2 C6 C7 110.0(3)
C5 C6 C7 125.7(3)
C8 C7 C6 107.6(3)
C8 C7 H7 126.2
C6 C7 H7 126.2
C7 C8 C9 107.7(3)
C7 C8 H8 126.2
C9 C8 H8 126.2
C10 C9 N2 125.7(3)
C10 C9 C8 125.0(3)
N2 C9 C8 109.3(3)
C9 C10 C11 125.5(3)
C9 C10 C27 117.5(3)
C11 C10 C27 116.8(3)
C10 C11 N3 124.8(3)
C10 C11 C12 125.0(3)
N3 C11 C12 110.1(3)
C13 C12 C11 107.0(3)
C13 C12 H12 126.5
C11 C12 H12 126.5
C12 C13 C14 107.7(3)
C12 C13 H13 126.2
C14 C13 H13 126.2
N3 C14 C15 125.5(3)
N3 C14 C13 109.8(3)
C15 C14 C13 124.7(3)
C14 C15 C16 124.4(3)
C14 C15 C33 117.4(3)
C16 C15 C33 118.3(3)
N4 C16 C15 125.6(3)
N4 C16 C17 109.8(3)
C15 C16 C17 124.6(3)
C18 C17 C16 107.3(3)
C18 C17 H17 126.4
C16 C17 H17 126.4
C17 C18 C19 106.9(3)
C17 C18 H18 126.6
C19 C18 H18 126.6
N4 C19 C20 124.3(3)
N4 C19 C18 110.5(3)
C20 C19 C18 125.2(3)
C1 C20 C19 125.9(3)
C1 C20 C39 117.9(3)
C19 C20 C39 116.1(3)
C26 C21 C22 114.8(3)
C26 C21 C5 122.3(3)
C22 C21 C5 122.9(3)
F1 C22 C23 118.2(4)
F1 C22 C21 117.6(3)
C23 C22 C21 124.1(4)
C22 C23 C24 117.7(4)
C22 C23 H23 121.2
C24 C23 H23 121.2
C25 C24 C23 121.7(4)
C25 C24 H24 119.2
C23 C24 H24 119.2
C24 C25 C26 118.0(4)
C24 C25 H25 121.0
C26 C25 H25 121.0
F2 C26 C25 118.8(3)
F2 C26 C21 117.5(3)
C25 C26 C21 123.7(4)
C32' C27 C28 112.6(6)
C28 C27 C32 115.4(4)
C32' C27 C10 122.4(5)
C28 C27 C10 121.7(3)
C32 C27 C10 121.8(4)
F3 C28 C29 119.7(3)
F3 C28 C27 117.4(3)
C29 C28 C27 122.9(4)
C30 C29 C28 118.8(4)
C30 C29 H29 120.6
C28 C29 H29 120.6
C31' C30 C29 114.7(6)
C29 C30 C31 122.7(4)
C31' C30 H30 126(4)
C29 C30 H30 119(4)
C31 C30 H30 114(3)
C32 C31 C30 114.1(6)
C32 C31 H31 123.0
C30 C31 H31 123.0
F4 C32 C31 118.2(6)
F4 C32 C27 117.5(5)
C31 C32 C27 124.0(6)
C30 C31' C32' 122.4(10)
C30 C31' H31' 118.8
C32' C31' H31' 118.8
C27 C32' F4' 118.2(9)
C27 C32' C31' 122.1(10)
F4' C32' C31' 118.3(11)
C34 C33 C38 115.8(3)
C34 C33 C15 122.4(3)
C38 C33 C15 121.8(3)
F5 C34 C33 118.2(3)
F5 C34 C35 118.4(4)
C33 C34 C35 123.3(4)
C36 C35 C34 117.4(4)
C36 C35 H35 121.3
C34 C35 H35 121.3
C37 C36 C35 121.3(4)
C37 C36 H36 119.3
C35 C36 H36 119.3
C38 C37 C36 119.1(4)
C38 C37 H37 120.5
C36 C37 H37 120.5
F6 C38 C37 118.9(3)
F6 C38 C33 118.1(3)
C37 C38 C33 123.0(4)
C40 C39 C44 114.1(3)
C40 C39 C20 123.9(3)
C44 C39 C20 121.9(3)
F7 C40 C41 118.3(4)
F7 C40 C39 117.2(3)
C41 C40 C39 124.4(4)
C40 C41 C42 117.6(4)
C40 C41 H41 121.2
C42 C41 H41 121.2
C43 C42 C41 121.1(3)
C43 C42 H42 119.4
C41 C42 H42 119.4
C42 C43 C44 117.6(3)
C42 C43 H43 121.2
C44 C43 H43 121.2
F8 C44 C43 118.4(3)
F8 C44 C39 116.8(3)
C43 C44 C39 124.8(3)

loop_
_geom_bond_atom_site_label_1
_geom_bond_atom_site_label_2
_geom_bond_distance
Fe1 O1 1.938(3)
Fe1 N3 2.002(3)
Fe1 N2 2.038(3)
Fe1 N1 2.075(3)
Fe1 N4 2.080(3)
N5 O3 1.210(5)
N5 O2 1.234(5)
N5 O1 1.318(5)
Fe2 N1 1.917(3)
Fe2 O4 1.935(10)
Fe2 N4 2.017(3)
Fe2 N2 2.093(3)
Fe2 N3 2.144(3)
N6 O5 1.192(17)
N6 O6 1.255(17)
N6 O4 1.321(16)
N1 C4 1.384(4)
N1 C1 1.389(4)
N2 C6 1.385(5)
N2 C9 1.388(4)
N3 C14 1.386(4)
N3 C11 1.399(4)
N4 C19 1.377(4)
N4 C16 1.378(5)
F1 C22 1.350(5)
F2 C26 1.352(5)
F3 C28 1.321(4)
F4 C32 1.361(7)
F4' C32' 1.347(13)
F5 C34 1.343(5)
F6 C38 1.352(5)
F7 C40 1.367(4)
F8 C44 1.369(4)
C1 C20 1.384(5)
C1 C2 1.425(5)
C2 C3 1.349(5)
C2 H2 0.9500
C3 C4 1.443(5)
C3 H3 0.9500
C4 C5 1.408(5)
C5 C6 1.395(5)
C5 C21 1.493(5)
C6 C7 1.434(5)
C7 C8 1.335(5)
C7 H7 0.9500
C8 C9 1.445(5)
C8 H8 0.9500
C9 C10 1.385(5)
C10 C11 1.386(5)
C10 C27 1.497(4)
C11 C12 1.431(5)
C12 C13 1.359(6)
C12 H12 0.9500
C13 C14 1.438(5)
C13 H13 0.9500
C14 C15 1.387(5)
C15 C16 1.396(5)
C15 C33 1.487(5)
C16 C17 1.443(5)
C17 C18 1.349(5)
C17 H17 0.9500
C18 C19 1.433(5)
C18 H18 0.9500
C19 C20 1.395(5)
C20 C39 1.518(4)
C21 C26 1.391(5)
C21 C22 1.391(6)
C22 C23 1.376(6)
C23 C24 1.387(6)
C23 H23 0.9500
C24 C25 1.368(6)
C24 H24 0.9500
C25 C26 1.388(5)
C25 H25 0.9500
C27 C32' 1.314(12)
C27 C28 1.394(5)
C27 C32 1.438(7)
C28 C29 1.383(5)
C29 C30 1.365(6)
C29 H29 0.9500
C30 C31' 1.356(14)
C30 C31 1.450(10)
C30 H30 0.90(5)
C31 C32 1.402(10)
C31 H31 0.9500
C31' C32' 1.373(17)
C31' H31' 0.9500
C33 C34 1.384(6)
C33 C38 1.397(5)
C34 C35 1.403(6)
C35 C36 1.387(6)
C35 H35 0.9500
C36 C37 1.375(7)
C36 H36 0.9500
C37 C38 1.375(6)
C37 H37 0.9500
C39 C40 1.373(5)
C39 C44 1.374(5)
C40 C41 1.370(6)
C41 C42 1.380(6)
C41 H41 0.9500
C42 C43 1.361(6)
C42 H42 0.9500
C43 C44 1.371(5)
C43 H43 0.9500

loop_
_geom_torsion_atom_site_label_1
_geom_torsion_atom_site_label_2
_geom_torsion_atom_site_label_3
_geom_torsion_atom_site_label_4
_geom_torsion
O3 N5 O1 Fe1 25.3(5)
O2 N5 O1 Fe1 -156.0(3)
N3 Fe1 O1 N5 34.6(3)
N2 Fe1 O1 N5 124.9(3)
N1 Fe1 O1 N5 -147.9(3)
N4 Fe1 O1 N5 -58.0(3)
O5 N6 O4 Fe2 -21.5(17)
O6 N6 O4 Fe2 153.9(11)
N1 Fe2 O4 N6 -33.9(11)
N4 Fe2 O4 N6 -126.8(10)
N2 Fe2 O4 N6 59.3(10)
N3 Fe2 O4 N6 146.9(10)
O4 Fe2 N1 C4 90.0(5)
N4 Fe2 N1 C4 -176.4(3)
N2 Fe2 N1 C4 -18.1(3)
N3 Fe2 N1 C4 -92.1(5)
O4 Fe2 N1 C1 -70.9(4)
N4 Fe2 N1 C1 22.7(3)
N2 Fe2 N1 C1 -179.0(3)
N3 Fe2 N1 C1 106.9(5)
O4 Fe2 N1 Fe1 -176.9(4)
N4 Fe2 N1 Fe1 -83.25(16)
N2 Fe2 N1 Fe1 75.02(15)
N3 Fe2 N1 Fe1 1.0(4)
O1 Fe1 N1 C4 -70.9(3)
N3 Fe1 N1 C4 103.0(4)
N2 Fe1 N1 C4 20.5(3)
N4 Fe1 N1 C4 178.7(3)
O1 Fe1 N1 C1 94.4(3)
N3 Fe1 N1 C1 -91.7(4)
N2 Fe1 N1 C1 -174.3(3)
N4 Fe1 N1 C1 -16.1(3)
O1 Fe1 N1 Fe2 -174.86(17)
N3 Fe1 N1 Fe2 -1.0(4)
N2 Fe1 N1 Fe2 -83.51(16)
N4 Fe1 N1 Fe2 74.71(16)
O1 Fe1 N2 C6 80.2(3)
N3 Fe1 N2 C6 -177.1(3)
N1 Fe1 N2 C6 -20.2(3)
N4 Fe1 N2 C6 -92.7(4)
O1 Fe1 N2 C9 -80.7(3)
N3 Fe1 N2 C9 22.1(3)
N1 Fe1 N2 C9 179.0(3)
N4 Fe1 N2 C9 106.5(4)
O1 Fe1 N2 Fe2 168.04(15)
N3 Fe1 N2 Fe2 -89.20(14)
N1 Fe1 N2 Fe2 67.69(15)
N4 Fe1 N2 Fe2 -4.8(3)
N1 Fe2 N2 C6 18.5(3)
O4 Fe2 N2 C6 -83.0(4)
N4 Fe2 N2 C6 113.7(4)
N3 Fe2 N2 C6 178.2(3)
N1 Fe2 N2 C9 -174.9(3)
O4 Fe2 N2 C9 83.6(4)
N4 Fe2 N2 C9 -79.7(5)
N3 Fe2 N2 C9 -15.2(3)
N1 Fe2 N2 Fe1 -90.06(16)
O4 Fe2 N2 Fe1 168.5(3)
N4 Fe2 N2 Fe1 5.2(4)
N3 Fe2 N2 Fe1 69.69(13)
O1 Fe1 N3 C14 -93.2(3)
N2 Fe1 N3 C14 174.9(3)
N1 Fe1 N3 C14 92.9(4)
N4 Fe1 N3 C14 17.6(3)
O1 Fe1 N3 C11 69.7(3)
N2 Fe1 N3 C11 -22.2(3)
N1 Fe1 N3 C11 -104.2(4)
N4 Fe1 N3 C11 -179.5(3)
O1 Fe1 N3 Fe2 174.74(17)
N2 Fe1 N3 Fe2 82.83(15)
N1 Fe1 N3 Fe2 0.9(4)
N4 Fe1 N3 Fe2 -74.43(15)
N1 Fe2 N3 C14 -105.3(5)
O4 Fe2 N3 C14 72.5(4)
N4 Fe2 N3 C14 -19.9(3)
N2 Fe2 N3 C14 179.7(3)
N1 Fe2 N3 C11 90.1(5)
O4 Fe2 N3 C11 -92.0(4)
N4 Fe2 N3 C11 175.6(3)
N2 Fe2 N3 C11 15.2(3)
N1 Fe2 N3 Fe1 -1.1(4)
O4 Fe2 N3 Fe1 176.8(4)
N4 Fe2 N3 Fe1 84.38(15)
N2 Fe2 N3 Fe1 -75.97(15)
N1 Fe2 N4 C19 -20.8(3)
O4 Fe2 N4 C19 80.3(4)
N2 Fe2 N4 C19 -115.6(4)
N3 Fe2 N4 C19 -179.9(2)
N1 Fe2 N4 C16 176.3(3)
O4 Fe2 N4 C16 -82.5(4)
N2 Fe2 N4 C16 81.6(5)
N3 Fe2 N4 C16 17.3(3)
N1 Fe2 N4 Fe1 89.69(17)
O4 Fe2 N4 Fe1 -169.1(3)
N2 Fe2 N4 Fe1 -5.0(4)
N3 Fe2 N4 Fe1 -69.36(13)
O1 Fe1 N4 C19 -82.1(3)
N3 Fe1 N4 C19 175.0(3)
N2 Fe1 N4 C19 90.3(4)
N1 Fe1 N4 C19 17.6(3)
O1 Fe1 N4 C16 82.3(3)
N3 Fe1 N4 C16 -20.6(3)
N2 Fe1 N4 C16 -105.4(4)
N1 Fe1 N4 C16 -178.0(3)
O1 Fe1 N4 Fe2 -167.40(16)
N3 Fe1 N4 Fe2 89.74(15)
N2 Fe1 N4 Fe2 5.0(3)
N1 Fe1 N4 Fe2 -67.69(15)
C4 N1 C1 C20 -179.6(3)
Fe2 N1 C1 C20 -15.1(4)
Fe1 N1 C1 C20 12.8(5)
C4 N1 C1 C2 1.3(3)
Fe2 N1 C1 C2 165.9(2)
Fe1 N1 C1 C2 -166.3(2)
C20 C1 C2 C3 -179.0(3)
N1 C1 C2 C3 0.0(4)
C1 C2 C3 C4 -1.3(4)
C1 N1 C4 C5 177.3(3)
Fe2 N1 C4 C5 13.4(5)
Fe1 N1 C4 C5 -14.8(5)
C1 N1 C4 C3 -2.2(4)
Fe2 N1 C4 C3 -166.1(3)
Fe1 N1 C4 C3 165.8(2)
C2 C3 C4 N1 2.2(4)
C2 C3 C4 C5 -177.2(3)
N1 C4 C5 C6 -1.0(6)
C3 C4 C5 C6 178.3(3)
N1 C4 C5 C21 -179.1(3)
C3 C4 C5 C21 0.3(5)
C9 N2 C6 C5 176.7(3)
Fe1 N2 C6 C5 13.1(5)
Fe2 N2 C6 C5 -14.1(5)
C9 N2 C6 C7 -2.1(3)
Fe1 N2 C6 C7 -165.7(2)
Fe2 N2 C6 C7 167.1(2)
C4 C5 C6 N2 2.3(5)
C21 C5 C6 N2 -179.6(3)
C4 C5 C6 C7 -179.0(3)
C21 C5 C6 C7 -1.0(5)
N2 C6 C7 C8 1.8(4)
C5 C6 C7 C8 -177.0(3)
C6 C7 C8 C9 -0.7(4)
C6 N2 C9 C10 -179.2(3)
Fe1 N2 C9 C10 -14.6(4)
Fe2 N2 C9 C10 12.3(5)
C6 N2 C9 C8 1.7(3)
Fe1 N2 C9 C8 166.2(2)
Fe2 N2 C9 C8 -166.9(2)
C7 C8 C9 C10 -179.7(3)
C7 C8 C9 N2 -0.6(4)
N2 C9 C10 C11 -2.1(5)
C8 C9 C10 C11 176.9(3)
N2 C9 C10 C27 174.1(3)
C8 C9 C10 C27 -6.9(5)
C9 C10 C11 N3 2.4(5)
C27 C10 C11 N3 -173.8(3)
C9 C10 C11 C12 -176.2(3)
C27 C10 C11 C12 7.6(5)
C14 N3 C11 C10 -179.3(3)
Fe1 N3 C11 C10 14.6(5)
Fe2 N3 C11 C10 -12.4(5)
C14 N3 C11 C12 -0.6(4)
Fe1 N3 C11 C12 -166.7(2)
Fe2 N3 C11 C12 166.3(3)
C10 C11 C12 C13 177.9(3)
N3 C11 C12 C13 -0.9(4)
C11 C12 C13 C14 1.9(4)
C11 N3 C14 C15 -175.7(3)
Fe1 N3 C14 C15 -10.1(5)
Fe2 N3 C14 C15 16.9(5)
C11 N3 C14 C13 1.8(4)
Fe1 N3 C14 C13 167.4(2)
Fe2 N3 C14 C13 -165.6(2)
C12 C13 C14 N3 -2.4(4)
C12 C13 C14 C15 175.1(3)
N3 C14 C15 C16 -2.4(5)
C13 C14 C15 C16 -179.6(3)
N3 C14 C15 C33 177.1(3)
C13 C14 C15 C33 0.0(5)
C19 N4 C16 C15 -175.8(3)
Fe2 N4 C16 C15 -10.6(5)
Fe1 N4 C16 C15 17.0(5)
C19 N4 C16 C17 2.1(3)
Fe2 N4 C16 C17 167.2(2)
Fe1 N4 C16 C17 -165.2(2)
C14 C15 C16 N4 -1.7(5)
C33 C15 C16 N4 178.7(3)
C14 C15 C16 C17 -179.2(3)
C33 C15 C16 C17 1.2(5)
N4 C16 C17 C18 -1.3(4)
C15 C16 C17 C18 176.6(3)
C16 C17 C18 C19 -0.1(4)
C16 N4 C19 C20 177.4(3)
Fe2 N4 C19 C20 11.0(4)
Fe1 N4 C19 C20 -15.8(4)
C16 N4 C19 C18 -2.2(3)
Fe2 N4 C19 C18 -168.6(2)
Fe1 N4 C19 C18 164.6(2)
C17 C18 C19 N4 1.4(4)
C17 C18 C19 C20 -178.1(3)
N1 C1 C20 C19 -3.5(5)
C2 C1 C20 C19 175.4(3)
N1 C1 C20 C39 174.6(3)
C2 C1 C20 C39 -6.5(5)
N4 C19 C20 C1 5.1(5)
C18 C19 C20 C1 -175.4(3)
N4 C19 C20 C39 -173.1(3)
C18 C19 C20 C39 6.5(5)
C6 C5 C21 C26 -113.8(4)
C4 C5 C21 C26 64.4(5)
C6 C5 C21 C22 68.2(5)
C4 C5 C21 C22 -113.6(4)
C26 C21 C22 F1 -179.9(3)
C5 C21 C22 F1 -1.8(6)
C26 C21 C22 C23 -1.4(6)
C5 C21 C22 C23 176.7(4)
F1 C22 C23 C24 178.6(3)
C21 C22 C23 C24 0.1(6)
C22 C23 C24 C25 1.9(6)
C23 C24 C25 C26 -2.4(6)
C24 C25 C26 F2 179.0(3)
C24 C25 C26 C21 1.0(6)
C22 C21 C26 F2 -177.2(3)
C5 C21 C26 F2 4.7(5)
C22 C21 C26 C25 0.9(6)
C5 C21 C26 C25 -177.2(3)
C9 C10 C27 C32' 74.0(9)
C11 C10 C27 C32' -109.5(8)
C9 C10 C27 C28 -84.1(4)
C11 C10 C27 C28 92.4(4)
C9 C10 C27 C32 108.3(5)
C11 C10 C27 C32 -75.2(5)
C32' C27 C28 F3 -159.5(7)
C32 C27 C28 F3 168.9(5)
C10 C27 C28 F3 0.6(5)
C32' C27 C28 C29 21.5(8)
C32 C27 C28 C29 -10.1(6)
C10 C27 C28 C29 -178.4(4)
F3 C28 C29 C30 179.7(4)
C27 C28 C29 C30 -1.4(6)
C28 C29 C30 C31' -17.9(11)
C28 C29 C30 C31 13.6(8)
C31' C30 C31 C32 69.2(15)
C29 C30 C31 C32 -12.7(10)
C30 C31 C32 F4 -172.8(6)
C30 C31 C32 C27 0.2(11)
C32' C27 C32 F4 92.4(14)
C28 C27 C32 F4 -176.4(5)
C10 C27 C32 F4 -8.1(8)
C32' C27 C32 C31 -80.7(14)
C28 C27 C32 C31 10.5(9)
C10 C27 C32 C31 178.8(6)
C29 C30 C31' C32' 18(2)
C31 C30 C31' C32' -96(3)
C28 C27 C32' F4' 171.0(10)
C32 C27 C32' F4' -87.0(18)
C10 C27 C32' F4' 11.1(16)
C28 C27 C32' C31' -22.3(17)
C32 C27 C32' C31' 79.7(16)
C10 C27 C32' C31' 177.8(12)
C30 C31' C32' C27 4(2)
C30 C31' C32' F4' 170.2(13)
C14 C15 C33 C34 110.0(4)
C16 C15 C33 C34 -70.4(5)
C14 C15 C33 C38 -69.0(5)
C16 C15 C33 C38 110.7(4)
C38 C33 C34 F5 -178.7(3)
C15 C33 C34 F5 2.3(5)
C38 C33 C34 C35 0.0(6)
C15 C33 C34 C35 -179.0(4)
F5 C34 C35 C36 179.8(4)
C33 C34 C35 C36 1.1(6)
C34 C35 C36 C37 -0.4(6)
C35 C36 C37 C38 -1.4(6)
C36 C37 C38 F6 -177.6(3)
C36 C37 C38 C33 2.6(6)
C34 C33 C38 F6 178.3(3)
C15 C33 C38 F6 -2.7(5)
C34 C33 C38 C37 -1.9(6)
C15 C33 C38 C37 177.1(3)
C1 C20 C39 C40 101.6(4)
C19 C20 C39 C40 -80.1(5)
C1 C20 C39 C44 -81.5(4)
C19 C20 C39 C44 96.8(4)
C44 C39 C40 F7 -173.8(4)
C20 C39 C40 F7 3.3(6)
C44 C39 C40 C41 2.8(7)
C20 C39 C40 C41 179.9(4)
F7 C40 C41 C42 178.4(4)
C39 C40 C41 C42 1.9(8)
C40 C41 C42 C43 -5.7(7)
C41 C42 C43 C44 4.7(6)
C42 C43 C44 F8 -179.2(3)
C42 C43 C44 C39 0.4(6)
C40 C39 C44 F8 175.7(3)
C20 C39 C44 F8 -1.5(5)
C40 C39 C44 C43 -3.9(5)
C20 C39 C44 C43 178.9(3)

loop_
_diffrn_scan_number
_diffrn_scan_type
_diffrn_scan_start
_diffrn_scan_end
_diffrn_scan_width
_diffrn_scan_exptime
_diffrn_scan_omega
_diffrn_scan_theta
_diffrn_scan_kappa
_diffrn_scan_phi
_diffrn_scan_omega1
_diffrn_scan_theta1
_diffrn_scan_frames
1 omega -1.00 42.00 1.00 60.00 - 24.85 -127.00 56.00 0.00 0.00 43
2 omega -47.00 -9.00 1.00 60.00 - 24.85 145.00 -157.00 0.00 0.00 38
3 omega -46.00 -9.00 1.00 60.00 - 24.85 144.00 -59.00 0.00 0.00 37
4 omega 45.00 97.00 1.00 60.00 - 24.85 75.00 120.00 0.00 0.00 52
5 omega -7.00 45.00 1.00 60.00 - 24.85 75.00 120.00 0.00 0.00 52
6 omega -58.00 -6.00 1.00 60.00 - -25.62 75.00 240.00 0.00 0.00 52
7 omega -98.00 -48.00 1.00 60.00 - -25.62 -45.00 0.00 0.00 0.00 50
8 omega -5.00 47.00 1.00 60.00 - -25.62 75.00 240.00 0.00 0.00 52
9 omega -51.00 -3.00 1.00 60.00 - -25.62 45.00 120.00 0.00 0.00 48
10 omega -48.00 2.00 1.00 60.00 - -25.62 -45.00 0.00 0.00 0.00 50
11 omega -52.00 -3.00 1.00 60.00 - -25.62 45.00 0.00 0.00 0.00 49
12 omega -48.00 1.00 1.00 60.00 - -25.62 -45.00 120.00 0.00 0.00 49
13 omega -76.00 -48.00 1.00 60.00 - -25.62 -45.00 120.00 0.00 0.00 28
